data_2241664
loop_
_publ_author_name
'Gomes, Ligia R.'
'Low, John Nicolson'
'Oliveira, Catarina'
'Cagide, Fernando'
'Borges, Fernanda'

_publ_section_title
;
 Crystal structures of three 3,4,5-trimethoxybenzamide-based derivatives
;
_journal_coeditor_code HB7575
_journal_issue 5
_journal_name_full 'Acta Crystallographica Section E'
_journal_page_first 675
_journal_page_last 682
_journal_paper_doi 10.1107/S2056989016005958
_journal_volume 72
_journal_year 2016
_chemical_formula_iupac 'C20 H33 N O6'
_chemical_formula_moiety 'C20 H33 N O6'
_chemical_formula_sum 'C20 H33 N O6'
_chemical_formula_weight 383.47
_chemical_name_systematic
;
<i>N</i>-(6,6-Diethoxyhexyl)-3,4,5-trimethoxybenzamide
;
_space_group_crystal_system monoclinic
_space_group_IT_number 14
_space_group_name_Hall '-P 2ybc'
_space_group_name_H-M_alt 'P 1 21/c 1'
_symmetry_space_group_name_Hall '-P 2ybc'
_symmetry_space_group_name_H-M 'P 1 21/c 1'
_atom_sites_solution_hydrogens mixed
_audit_creation_method SHELXL-2013
_cell_angle_alpha 90
_cell_angle_beta 100.851(2)
_cell_angle_gamma 90
_cell_formula_units_Z 4
_cell_length_a 24.6345(18)
_cell_length_b 8.4646(5)
_cell_length_c 10.0598(7)
_cell_measurement_reflns_used 18993
_cell_measurement_temperature 100(2)
_cell_measurement_theta_max 68.3
_cell_measurement_theta_min 3.7
_cell_volume 2060.2(2)
_computing_cell_refinement
;
<i>CrystalClear-SM Expert</i> (Rigaku, 2012)
;
_computing_data_collection
;
<i>CrystalClear-SM Expert</i> (Rigaku, 2012)
;
_computing_data_reduction
;
<i>CrystalClear-SM Expert</i> (Rigaku, 2012)
;
_computing_molecular_graphics
;
Mercury (Macrae <i>et al.</i>,  2006)
;
_computing_publication_material
;
OSCAIL (McArdle <i>et al.</i>,  2004),
SHELXL2014 (Sheldrick, 2015b) and
PLATON (Spek, 2009)
;
_computing_structure_refinement
;
OSCAIL (McArdle <i>et al.</i>,  2004),
<i>ShelXle</i> (H\"ubschle <i>et al.</i>,  2011) and
SHELXL2014 (Sheldrick, 2015b)
;
_computing_structure_solution
;
OSCAIL (McArdle <i>et al.</i>,  2004) and
SHELXT (Sheldrick, 2015a)
;
_diffrn_ambient_temperature 100(2)
_diffrn_detector_area_resol_mean 22.2222
_diffrn_measured_fraction_theta_full 0.983
_diffrn_measured_fraction_theta_max 0.984
_diffrn_measurement_device
;
AFC11 (Right): Eulerian 3 circle
;
_diffrn_measurement_device_type
;
Rigaku Saturn944+
;
_diffrn_measurement_method 'profile data from \w-scans'
_diffrn_radiation_monochromator Confocal
_diffrn_radiation_type CuK\a
_diffrn_radiation_wavelength 1.5418
_diffrn_reflns_av_R_equivalents 0.0367
_diffrn_reflns_limit_h_max 28
_diffrn_reflns_limit_h_min -29
_diffrn_reflns_limit_k_max 10
_diffrn_reflns_limit_k_min -10
_diffrn_reflns_limit_l_max 11
_diffrn_reflns_limit_l_min -8
_diffrn_reflns_number 18993
_diffrn_reflns_theta_full 25.000
_diffrn_reflns_theta_max 68.204
_diffrn_reflns_theta_min 3.654
_exptl_absorpt_coefficient_mu 0.741
_exptl_absorpt_correction_T_max 1.000
_exptl_absorpt_correction_T_min 0.814
_exptl_absorpt_correction_type multi-scan
_exptl_absorpt_process_details
;
(<i>CrystalClear-SM Expert</i>; Rigaku, 2012)
;
_exptl_crystal_colour colourless
_exptl_crystal_density_diffrn 1.236
_exptl_crystal_description needle
_exptl_crystal_F_000 832
_exptl_crystal_size_max 0.800
_exptl_crystal_size_mid 0.050
_exptl_crystal_size_min 0.020
_refine_diff_density_max 0.232
_refine_diff_density_min -0.278
_refine_ls_extinction_method none
_refine_ls_goodness_of_fit_ref 1.046
_refine_ls_hydrogen_treatment mixed
_refine_ls_matrix_type full
_refine_ls_number_parameters 253
_refine_ls_number_reflns 3706
_refine_ls_number_restraints 0
_refine_ls_restrained_S_all 1.046
_refine_ls_R_factor_all 0.0384
_refine_ls_R_factor_gt 0.0349
_refine_ls_shift/su_max 0.004
_refine_ls_shift/su_mean 0.000
_refine_ls_structure_factor_coef Fsqd
_refine_ls_weighting_details 'w=1/[\s^2^(Fo^2^)+(0.0504P)^2^+0.7040P] where P=(Fo^2^+2Fc^2^)/3'
_refine_ls_weighting_scheme calc
_refine_ls_wR_factor_gt 0.0921
_refine_ls_wR_factor_ref 0.0950
_reflns_number_gt 3362
_reflns_number_total 3706
_reflns_threshold_expression 'I > 2\s(I)'
_cod_data_source_file hb7575sup1.cif
_cod_data_source_block 3
_cod_database_code 2241664
_shelx_space_group_comment
;
The symmetry employed for this shelxl refinement is uniquely defined
by the following loop, which should always be used as a source of
symmetry information in preference to the above space-group names.
They are only intended as comments.
;
_shelx_estimated_absorpt_t_min 0.589
_shelx_estimated_absorpt_t_max 0.985

loop_
_space_group_symop_operation_xyz
'x, y, z'
'-x, y+1/2, -z+1/2'
'-x, -y, -z'
'x, -y-1/2, z-1/2'

loop_
_atom_site_type_symbol
_atom_site_label
_atom_site_fract_x
_atom_site_fract_y
_atom_site_fract_z
_atom_site_U_iso_or_equiv
_atom_site_adp_type
_atom_site_calc_flag
_atom_site_occupancy
O O3 0.06047(3) 1.01933(10) 0.47561(8) 0.0216(2) Uani d 1
O O4 0.04431(3) 1.17888(10) 0.24751(9) 0.0238(2) Uani d 1
O O5 0.11083(4) 1.13704(10) 0.06165(9) 0.0262(2) Uani d 1
O O11 0.23438(3) 0.69400(9) 0.48281(8) 0.01775(19) Uani d 1
O O18 0.38282(3) 0.03224(10) 0.56738(8) 0.0217(2) Uani d 1
O O19 0.38224(3) -0.19607(9) 0.43634(8) 0.0226(2) Uani d 1
N N12 0.23993(4) 0.67500(11) 0.26098(10) 0.0171(2) Uani d 1
H H12 0.2298(6) 0.7133(18) 0.1814(16) 0.026(4) Uiso d 1
C C1 0.17484(4) 0.85971(13) 0.32763(11) 0.0151(2) Uani d 1
C C2 0.14072(4) 0.88484(13) 0.42145(11) 0.0161(2) Uani d 1
H H2 0.1476 0.8305 0.5056 0.019 Uiso calc 1
C C3 0.09662(5) 0.98949(13) 0.39175(12) 0.0171(2) Uani d 1
C C4 0.08646(5) 1.07014(13) 0.26822(12) 0.0189(3) Uani d 1
C C5 0.12200(5) 1.04740(13) 0.17665(12) 0.0192(3) Uani d 1
C C6 0.16583(5) 0.94151(13) 0.20520(12) 0.0171(2) Uani d 1
H H6 0.1894 0.9251 0.1418 0.020 Uiso calc 1
C C11 0.21940(4) 0.73742(13) 0.36342(11) 0.0144(2) Uani d 1
C C13 0.27693(5) 0.53875(13) 0.27617(12) 0.0179(2) Uani d 1
H H13A 0.2870 0.5098 0.3730 0.021 Uiso calc 1
H H13B 0.3113 0.5663 0.2437 0.021 Uiso calc 1
C C14 0.24913(5) 0.39825(14) 0.19562(12) 0.0191(3) Uani d 1
H H14A 0.2363 0.4312 0.1005 0.023 Uiso calc 1
H H14B 0.2162 0.3672 0.2328 0.023 Uiso calc 1
C C15 0.28700(5) 0.25481(13) 0.19823(12) 0.0191(3) Uani d 1
H H15A 0.2683 0.1758 0.1327 0.023 Uiso calc 1
H H15B 0.3211 0.2882 0.1675 0.023 Uiso calc 1
C C16 0.30308(5) 0.17604(13) 0.33596(12) 0.0200(3) Uani d 1
H H16A 0.2693 0.1481 0.3705 0.024 Uiso calc 1
H H16B 0.3248 0.2510 0.4005 0.024 Uiso calc 1
C C17 0.33722(5) 0.02709(14) 0.32709(12) 0.0201(3) Uani d 1
H H17A 0.3159 -0.0450 0.2591 0.024 Uiso calc 1
H H17B 0.3715 0.0566 0.2952 0.024 Uiso calc 1
C C18 0.35258(5) -0.06007(13) 0.46037(12) 0.0195(3) Uani d 1
H H18 0.3176 -0.0952 0.4882 0.023 Uiso calc 1
C C31 0.07377(5) 0.95685(17) 0.60957(12) 0.0262(3) Uani d 1
H H31A 0.0722 0.8412 0.6058 0.039 Uiso calc 1
H H31B 0.0472 0.9961 0.6629 0.039 Uiso calc 1
H H31C 0.1111 0.9903 0.6520 0.039 Uiso calc 1
C C41 0.00213(5) 1.15608(16) 0.12914(13) 0.0277(3) Uani d 1
H H41A 0.0158 1.1922 0.0489 0.042 Uiso calc 1
H H41B -0.0308 1.2168 0.1384 0.042 Uiso calc 1
H H41C -0.0073 1.0437 0.1195 0.042 Uiso calc 1
C C51 0.14099(6) 1.10167(16) -0.04275(13) 0.0270(3) Uani d 1
H H51A 0.1373 0.9890 -0.0651 0.041 Uiso calc 1
H H51B 0.1801 1.1273 -0.0114 0.041 Uiso calc 1
H H51C 0.1263 1.1644 -0.1234 0.041 Uiso calc 1
C C110 0.38838(6) -0.30686(15) 0.54572(13) 0.0267(3) Uani d 1
H H11A 0.3517 -0.3427 0.5601 0.032 Uiso calc 1
H H11B 0.4081 -0.2572 0.6303 0.032 Uiso calc 1
C C111 0.42100(6) -0.44433(16) 0.50818(15) 0.0331(3) Uani d 1
H H11C 0.4018 -0.4900 0.4227 0.050 Uiso calc 1
H H11D 0.4248 -0.5245 0.5796 0.050 Uiso calc 1
H H11E 0.4578 -0.4081 0.4978 0.050 Uiso calc 1
C C181 0.43434(5) 0.09299(16) 0.54379(13) 0.0272(3) Uani d 1
H H18A 0.4279 0.1870 0.4843 0.033 Uiso calc 1
H H18B 0.4536 0.0120 0.4988 0.033 Uiso calc 1
C C182 0.46903(6) 0.13715(18) 0.67851(15) 0.0368(3) Uani d 1
H H18C 0.5043 0.1814 0.6645 0.055 Uiso calc 1
H H18D 0.4760 0.0429 0.7357 0.055 Uiso calc 1
H H18E 0.4493 0.2159 0.7229 0.055 Uiso calc 1

loop_
_atom_site_aniso_label
_atom_site_aniso_U_11
_atom_site_aniso_U_22
_atom_site_aniso_U_33
_atom_site_aniso_U_12
_atom_site_aniso_U_13
_atom_site_aniso_U_23
O3 0.0169(4) 0.0288(5) 0.0197(4) 0.0044(3) 0.0051(3) -0.0042(3)
O4 0.0213(4) 0.0219(4) 0.0258(5) 0.0092(3) -0.0019(4) -0.0044(3)
O5 0.0329(5) 0.0246(4) 0.0216(5) 0.0120(4) 0.0065(4) 0.0075(3)
O11 0.0182(4) 0.0221(4) 0.0131(4) 0.0027(3) 0.0032(3) 0.0022(3)
O18 0.0215(4) 0.0241(4) 0.0199(4) 0.0029(3) 0.0046(3) -0.0016(3)
O19 0.0260(5) 0.0182(4) 0.0241(5) 0.0061(3) 0.0057(4) 0.0015(3)
N12 0.0197(5) 0.0192(5) 0.0127(5) 0.0055(4) 0.0035(4) 0.0021(4)
C1 0.0139(5) 0.0148(5) 0.0158(6) -0.0014(4) 0.0005(4) -0.0028(4)
C2 0.0157(5) 0.0174(5) 0.0146(6) -0.0016(4) 0.0014(4) -0.0022(4)
C3 0.0146(5) 0.0181(5) 0.0185(6) -0.0017(4) 0.0029(4) -0.0067(4)
C4 0.0173(6) 0.0153(5) 0.0228(6) 0.0027(4) 0.0002(5) -0.0039(4)
C5 0.0229(6) 0.0160(5) 0.0174(6) 0.0012(4) 0.0003(5) 0.0003(4)
C6 0.0184(6) 0.0170(5) 0.0159(6) 0.0004(4) 0.0035(4) -0.0012(4)
C11 0.0141(5) 0.0148(5) 0.0144(6) -0.0029(4) 0.0031(4) -0.0001(4)
C13 0.0185(6) 0.0195(6) 0.0159(6) 0.0056(4) 0.0035(4) 0.0014(4)
C14 0.0193(6) 0.0206(6) 0.0170(6) 0.0028(5) 0.0027(4) 0.0020(5)
C15 0.0220(6) 0.0181(6) 0.0176(6) 0.0016(5) 0.0047(5) -0.0002(4)
C16 0.0230(6) 0.0192(6) 0.0184(6) 0.0023(5) 0.0052(5) 0.0012(5)
C17 0.0220(6) 0.0195(6) 0.0197(6) 0.0021(5) 0.0057(5) -0.0003(5)
C18 0.0192(6) 0.0183(6) 0.0215(6) 0.0031(4) 0.0047(5) 0.0000(5)
C31 0.0202(6) 0.0405(7) 0.0187(6) 0.0043(5) 0.0056(5) -0.0041(5)
C41 0.0209(6) 0.0321(7) 0.0272(7) 0.0078(5) -0.0029(5) -0.0017(5)
C51 0.0333(7) 0.0288(6) 0.0192(6) 0.0083(5) 0.0057(5) 0.0070(5)
C110 0.0304(7) 0.0231(6) 0.0253(7) 0.0039(5) 0.0021(5) 0.0056(5)
C111 0.0338(8) 0.0244(7) 0.0391(8) 0.0077(6) 0.0014(6) 0.0037(6)
C181 0.0264(7) 0.0269(6) 0.0292(7) -0.0011(5) 0.0078(5) -0.0020(5)
C182 0.0327(8) 0.0382(8) 0.0360(8) -0.0058(6) -0.0028(6) 0.0007(6)

loop_
_atom_type_symbol
_atom_type_description
_atom_type_scat_dispersion_real
_atom_type_scat_dispersion_imag
_atom_type_scat_source
C C 0.0181 0.0091 'International Tables Vol C Tables 4.2.6.8 and 6.1.1.4'
H H 0.0000 0.0000 'International Tables Vol C Tables 4.2.6.8 and 6.1.1.4'
N N 0.0311 0.0180 'International Tables Vol C Tables 4.2.6.8 and 6.1.1.4'
O O 0.0492 0.0322 'International Tables Vol C Tables 4.2.6.8 and 6.1.1.4'

loop_
_geom_angle_atom_site_label_1
_geom_angle_atom_site_label_2
_geom_angle_atom_site_label_3
_geom_angle
C3 O3 C31 117.13(9)
C4 O4 C41 116.31(9)
C5 O5 C51 117.14(9)
C18 O18 C181 115.25(9)
C18 O19 C110 112.74(9)
C11 N12 C13 123.36(10)
C11 N12 H12 118.9(10)
C13 N12 H12 117.7(10)
C2 C1 C6 120.44(10)
C2 C1 C11 116.72(10)
C6 C1 C11 122.80(10)
C3 C2 C1 119.90(10)
C3 C2 H2 120.0
C1 C2 H2 120.0
O3 C3 C2 124.15(10)
O3 C3 C4 115.58(10)
C2 C3 C4 120.26(10)
O4 C4 C5 122.78(11)
O4 C4 C3 117.74(10)
C5 C4 C3 119.25(10)
O5 C5 C6 123.85(11)
O5 C5 C4 115.44(10)
C6 C5 C4 120.70(11)
C5 C6 C1 119.40(10)
C5 C6 H6 120.3
C1 C6 H6 120.3
O11 C11 N12 122.70(10)
O11 C11 C1 120.36(10)
N12 C11 C1 116.88(10)
N12 C13 C14 110.54(9)
N12 C13 H13A 109.5
C14 C13 H13A 109.5
N12 C13 H13B 109.5
C14 C13 H13B 109.5
H13A C13 H13B 108.1
C13 C14 C15 113.47(9)
C13 C14 H14A 108.9
C15 C14 H14A 108.9
C13 C14 H14B 108.9
C15 C14 H14B 108.9
H14A C14 H14B 107.7
C16 C15 C14 114.66(9)
C16 C15 H15A 108.6
C14 C15 H15A 108.6
C16 C15 H15B 108.6
C14 C15 H15B 108.6
H15A C15 H15B 107.6
C15 C16 C17 111.13(9)
C15 C16 H16A 109.4
C17 C16 H16A 109.4
C15 C16 H16B 109.4
C17 C16 H16B 109.4
H16A C16 H16B 108.0
C18 C17 C16 113.51(10)
C18 C17 H17A 108.9
C16 C17 H17A 108.9
C18 C17 H17B 108.9
C16 C17 H17B 108.9
H17A C17 H17B 107.7
O19 C18 O18 111.37(9)
O19 C18 C17 107.31(9)
O18 C18 C17 114.24(9)
O19 C18 H18 107.9
O18 C18 H18 107.9
C17 C18 H18 107.9
O3 C31 H31A 109.5
O3 C31 H31B 109.5
H31A C31 H31B 109.5
O3 C31 H31C 109.5
H31A C31 H31C 109.5
H31B C31 H31C 109.5
O4 C41 H41A 109.5
O4 C41 H41B 109.5
H41A C41 H41B 109.5
O4 C41 H41C 109.5
H41A C41 H41C 109.5
H41B C41 H41C 109.5
O5 C51 H51A 109.5
O5 C51 H51B 109.5
H51A C51 H51B 109.5
O5 C51 H51C 109.5
H51A C51 H51C 109.5
H51B C51 H51C 109.5
O19 C110 C111 107.35(11)
O19 C110 H11A 110.2
C111 C110 H11A 110.2
O19 C110 H11B 110.2
C111 C110 H11B 110.2
H11A C110 H11B 108.5
C110 C111 H11C 109.5
C110 C111 H11D 109.5
H11C C111 H11D 109.5
C110 C111 H11E 109.5
H11C C111 H11E 109.5
H11D C111 H11E 109.5
O18 C181 C182 108.10(11)
O18 C181 H18A 110.1
C182 C181 H18A 110.1
O18 C181 H18B 110.1
C182 C181 H18B 110.1
H18A C181 H18B 108.4
C181 C182 H18C 109.5
C181 C182 H18D 109.5
H18C C182 H18D 109.5
C181 C182 H18E 109.5
H18C C182 H18E 109.5
H18D C182 H18E 109.5

loop_
_geom_bond_atom_site_label_1
_geom_bond_atom_site_label_2
_geom_bond_distance
O3 C3 1.3606(14)
O3 C31 1.4272(15)
O4 C4 1.3738(14)
O4 C41 1.4385(15)
O5 C5 1.3675(14)
O5 C51 1.4279(15)
O11 C11 1.2438(14)
O18 C18 1.4220(14)
O18 C181 1.4302(15)
O19 C18 1.4085(14)
O19 C110 1.4319(15)
N12 C11 1.3390(15)
N12 C13 1.4602(14)
N12 H12 0.856(16)
C1 C2 1.3932(16)
C1 C6 1.3938(16)
C1 C11 1.5024(15)
C2 C3 1.3901(16)
C2 H2 0.9500
C3 C4 1.3986(17)
C4 C5 1.3985(17)
C5 C6 1.3909(16)
C6 H6 0.9500
C13 C14 1.5268(16)
C13 H13A 0.9900
C13 H13B 0.9900
C14 C15 1.5284(15)
C14 H14A 0.9900
C14 H14B 0.9900
C15 C16 1.5214(16)
C15 H15A 0.9900
C15 H15B 0.9900
C16 C17 1.5274(15)
C16 H16A 0.9900
C16 H16B 0.9900
C17 C18 1.5146(16)
C17 H17A 0.9900
C17 H17B 0.9900
C18 H18 1.0000
C31 H31A 0.9800
C31 H31B 0.9800
C31 H31C 0.9800
C41 H41A 0.9800
C41 H41B 0.9800
C41 H41C 0.9800
C51 H51A 0.9800
C51 H51B 0.9800
C51 H51C 0.9800
C110 C111 1.5023(18)
C110 H11A 0.9900
C110 H11B 0.9900
C111 H11C 0.9800
C111 H11D 0.9800
C111 H11E 0.9800
C181 C182 1.507(2)
C181 H18A 0.9900
C181 H18B 0.9900
C182 H18C 0.9800
C182 H18D 0.9800
C182 H18E 0.9800

loop_
_geom_hbond_atom_site_label_D
_geom_hbond_atom_site_label_H
_geom_hbond_atom_site_label_A
_geom_hbond_site_symmetry_A
_geom_hbond_distance_DH
_geom_hbond_distance_HA
_geom_hbond_distance_DA
_geom_hbond_angle_DHA
N12 H12 O11 4_575 0.856(16) 2.169(16) 2.9890(13) 160.2(14)
C6 H6 O11 4_575 0.95 2.34 3.2549(14) 162
C15 H15B O18 4_565 0.99 2.49 3.4239(14) 157

loop_
_geom_torsion_atom_site_label_1
_geom_torsion_atom_site_label_2
_geom_torsion_atom_site_label_3
_geom_torsion_atom_site_label_4
_geom_torsion
_geom_torsion_publ_flag
C6 C1 C2 C3 1.44(16) ?
C11 C1 C2 C3 -176.27(10) ?
C31 O3 C3 C2 9.59(16) y
C31 O3 C3 C4 -171.49(10) y
C1 C2 C3 O3 178.65(10) ?
C1 C2 C3 C4 -0.23(16) ?
C41 O4 C4 C5 61.51(15) y
C41 O4 C4 C3 -124.05(12) y
O3 C3 C4 O4 4.74(15) ?
C2 C3 C4 O4 -176.30(10) ?
O3 C3 C4 C5 179.37(10) ?
C2 C3 C4 C5 -1.66(17) ?
C51 O5 C5 C6 9.66(17) y
C51 O5 C5 C4 -171.35(11) y
O4 C4 C5 O5 -2.29(16) ?
C3 C4 C5 O5 -176.64(10) ?
O4 C4 C5 C6 176.74(10) ?
C3 C4 C5 C6 2.39(17) ?
O5 C5 C6 C1 177.74(10) ?
C4 C5 C6 C1 -1.20(17) ?
C2 C1 C6 C5 -0.72(16) ?
C11 C1 C6 C5 176.84(10) ?
C13 N12 C11 O11 7.15(17) ?
C13 N12 C11 C1 -170.25(10) y
C2 C1 C11 O11 -18.88(15) ?
C6 C1 C11 O11 163.47(10) ?
C2 C1 C11 N12 158.58(10) y
C6 C1 C11 N12 -19.07(15) y
C11 N12 C13 C14 114.65(12) y
N12 C13 C14 C15 175.72(9) y
C13 C14 C15 C16 67.27(13) y
C14 C15 C16 C17 175.71(10) y
C15 C16 C17 C18 -177.76(10) y
C110 O19 C18 O18 67.61(12) ?
C110 O19 C18 C17 -166.69(10) ?
C181 O18 C18 O19 62.01(12) ?
C181 O18 C18 C17 -59.76(13) ?
C16 C17 C18 O19 178.26(9) ?
C16 C17 C18 O18 -57.77(13) ?
C18 O19 C110 C111 -179.38(10) ?
C18 O18 C181 C182 -160.85(10) ?

_cod_database_fobs_code 2241664
